data_7115612
loop_
_publ_author_name
'Xiangqing Jia'
'Lei Zhang'
'Chuan Qin'
'Xuebing Leng'
'Zheng Huang'

_publ_section_title
;
 Iridium complexes of new NCP pincer ligands: catalytic alkane
 dehydrogenation and alkene isomerization
;
_journal_name_full Chem.Commun.
_journal_page_first 11056
_journal_paper_doi 10.1039/C3cc46851H
_journal_volume 50
_journal_year 2014
_chemical_formula_sum 'C19 H30 Cl Ir N O3 P'
_chemical_formula_weight 579.06
_chemical_name_systematic
; 
 ? 
;
_space_group_IT_number 2
_symmetry_cell_setting triclinic
_symmetry_space_group_name_Hall '-P 1'
_symmetry_space_group_name_H-M 'P -1'
_atom_sites_solution_hydrogens geom
_atom_sites_solution_primary direct
_atom_sites_solution_secondary difmap
_audit_creation_method SHELXL-97
_cell_angle_alpha 79.849(2)
_cell_angle_beta 79.048(2)
_cell_angle_gamma 79.265(2)
_cell_formula_units_Z 2
_cell_length_a 8.0810(8)
_cell_length_b 8.7266(8)
_cell_length_c 15.7699(15)
_cell_measurement_reflns_used 5149
_cell_measurement_temperature 140(2)
_cell_measurement_theta_max 30.81
_cell_measurement_theta_min 2.40
_cell_volume 1061.23(18)
_computing_cell_refinement 'Bruker SAINT'
_computing_data_collection 'Bruker APEX2'
_computing_data_reduction 'Bruker SAINT'
_computing_molecular_graphics 'Bruker SHELXTL'
_computing_publication_material 'Bruker SHELXTL'
_computing_structure_refinement 'SHELXL-97 (Sheldrick, 2008)'
_computing_structure_solution 'SHELXS-97 (Sheldrick, 2008)'
_diffrn_ambient_temperature 140(2)
_diffrn_measured_fraction_theta_full 0.982
_diffrn_measured_fraction_theta_max 0.982
_diffrn_measurement_device_type 'Bruker APEX-II CCD'
_diffrn_measurement_method '\f and \w scans'
_diffrn_radiation_monochromator graphite
_diffrn_radiation_source 'fine-focus sealed tube'
_diffrn_radiation_type MoK\a
_diffrn_radiation_wavelength 0.71073
_diffrn_reflns_av_R_equivalents 0.0250
_diffrn_reflns_av_sigmaI/netI 0.0476
_diffrn_reflns_limit_h_max 11
_diffrn_reflns_limit_h_min -11
_diffrn_reflns_limit_k_max 8
_diffrn_reflns_limit_k_min -12
_diffrn_reflns_limit_l_max 22
_diffrn_reflns_limit_l_min -22
_diffrn_reflns_number 10752
_diffrn_reflns_theta_full 30.90
_diffrn_reflns_theta_max 30.90
_diffrn_reflns_theta_min 2.40
_exptl_absorpt_coefficient_mu 6.510
_exptl_absorpt_correction_T_max 0.8287
_exptl_absorpt_correction_T_min 0.3559
_exptl_absorpt_correction_type multi-scan
_exptl_absorpt_process_details sadabs
_exptl_crystal_colour yellow
_exptl_crystal_density_diffrn 1.812
_exptl_crystal_density_method 'not measured'
_exptl_crystal_description prism
_exptl_crystal_F_000 568
_exptl_crystal_size_max 0.20
_exptl_crystal_size_mid 0.04
_exptl_crystal_size_min 0.03
_refine_diff_density_max 0.895
_refine_diff_density_min -1.101
_refine_diff_density_rms 0.154
_refine_ls_extinction_method none
_refine_ls_goodness_of_fit_ref 1.087
_refine_ls_hydrogen_treatment mixed
_refine_ls_matrix_type full
_refine_ls_number_parameters 245
_refine_ls_number_reflns 6602
_refine_ls_number_restraints 0
_refine_ls_restrained_S_all 1.087
_refine_ls_R_factor_all 0.0311
_refine_ls_R_factor_gt 0.0251
_refine_ls_shift/su_max 0.018
_refine_ls_shift/su_mean 0.001
_refine_ls_structure_factor_coef Fsqd
_refine_ls_weighting_details 'calc w=1/[\s^2^(Fo^2^)+(0.0212P)^2^+0.0000P] where P=(Fo^2^+2Fc^2^)/3'
_refine_ls_weighting_scheme calc
_refine_ls_wR_factor_gt 0.0594
_refine_ls_wR_factor_ref 0.0611
_reflns_number_gt 5923
_reflns_number_total 6602
_reflns_threshold_expression >2sigma(I)
_cod_data_source_file c3cc46851h2.cif
_cod_data_source_block mo_dm12587_0m
_cod_original_sg_symbol_H-M P-1
_cod_database_code 7115612

loop_
_symmetry_equiv_pos_as_xyz
'x, y, z'
'-x, -y, -z'

loop_
_atom_site_label
_atom_site_type_symbol
_atom_site_fract_x
_atom_site_fract_y
_atom_site_fract_z
_atom_site_U_iso_or_equiv
_atom_site_adp_type
_atom_site_occupancy
_atom_site_symmetry_multiplicity
_atom_site_calc_flag
_atom_site_refinement_flags
Ir1 Ir 0.198626(15) 0.476794(14) 0.309294(8) 0.01280(4) Uani 1 1 d .
H1M H 0.341(5) 0.588(5) 0.264(3) 0.029(12) Uiso 1 1 d .
Cl1 Cl 0.05753(12) 0.67451(10) 0.40632(5) 0.02154(17) Uani 1 1 d .
N1 N 0.3687(4) 0.3418(3) 0.39528(19) 0.0177(6) Uani 1 1 d .
O1 O 0.1956(3) 0.4495(3) 0.11669(15) 0.0162(5) Uani 1 1 d .
O2 O 0.0073(3) 0.3274(3) 0.39013(16) 0.0191(5) Uani 1 1 d .
H21 H 0.0220 0.3369 0.4408 0.029 Uiso 1 1 d R
H22 H 0.0686 0.2369 0.3903 0.029 Uiso 1 1 d R
O3 O 0.1284(4) 1.0268(3) 0.3542(2) 0.0366(7) Uani 1 1 d .
H31 H 0.2313 1.0427 0.3395 0.055 Uiso 1 1 d R
H32 H 0.1547 0.9271 0.3593 0.055 Uiso 1 1 d R
P1 P 0.08313(10) 0.56183(10) 0.18959(5) 0.01291(15) Uani 1 1 d .
C1 C 0.3801(5) 0.3678(4) 0.4749(2) 0.0221(7) Uani 1 1 d .
H1 H 0.3030 0.4509 0.4994 0.027 Uiso 1 1 calc R
C2 C 0.4987(5) 0.2788(5) 0.5226(3) 0.0287(8) Uani 1 1 d .
H2 H 0.5007 0.2978 0.5799 0.034 Uiso 1 1 calc R
C3 C 0.6162(5) 0.1608(5) 0.4862(3) 0.0302(9) Uani 1 1 d .
H3 H 0.7043 0.1024 0.5164 0.036 Uiso 1 1 calc R
C4 C 0.6018(5) 0.1301(5) 0.4048(3) 0.0266(8) Uani 1 1 d .
H4 H 0.6776 0.0469 0.3798 0.032 Uiso 1 1 calc R
C5 C 0.4769(4) 0.2207(4) 0.3598(2) 0.0190(7) Uani 1 1 d .
C6 C 0.4550(4) 0.2040(4) 0.2724(2) 0.0173(6) Uani 1 1 d .
C7 C 0.5473(4) 0.0896(4) 0.2222(3) 0.0217(7) Uani 1 1 d .
H7 H 0.6272 0.0074 0.2465 0.026 Uiso 1 1 calc R
C8 C 0.5223(4) 0.0962(4) 0.1372(3) 0.0221(7) Uani 1 1 d .
H8 H 0.5865 0.0185 0.1035 0.027 Uiso 1 1 calc R
C9 C 0.4042(4) 0.2152(4) 0.0999(2) 0.0197(7) Uani 1 1 d .
H9 H 0.3890 0.2198 0.0411 0.024 Uiso 1 1 calc R
C10 C 0.3106(4) 0.3252(4) 0.1503(2) 0.0162(6) Uani 1 1 d .
C11 C 0.3299(4) 0.3199(4) 0.2377(2) 0.0155(6) Uani 1 1 d .
C12 C 0.1101(4) 0.7599(4) 0.1270(2) 0.0177(6) Uani 1 1 d .
C13 C 0.2926(5) 0.7913(5) 0.1318(3) 0.0312(9) Uani 1 1 d .
H13A H 0.3140 0.8901 0.0942 0.047 Uiso 1 1 calc R
H13B H 0.3782 0.7042 0.1120 0.047 Uiso 1 1 calc R
H13C H 0.2996 0.7994 0.1922 0.047 Uiso 1 1 calc R
C14 C 0.0992(5) 0.7734(5) 0.0295(2) 0.0250(8) Uani 1 1 d .
H14A H -0.0177 0.7676 0.0231 0.038 Uiso 1 1 calc R
H14B H 0.1778 0.6868 0.0046 0.038 Uiso 1 1 calc R
H14C H 0.1304 0.8743 -0.0012 0.038 Uiso 1 1 calc R
C15 C -0.0214(5) 0.8849(4) 0.1702(3) 0.0271(8) Uani 1 1 d .
H15A H 0.0082 0.9897 0.1464 0.041 Uiso 1 1 calc R
H15B H -0.0218 0.8656 0.2333 0.041 Uiso 1 1 calc R
H15C H -0.1349 0.8797 0.1585 0.041 Uiso 1 1 calc R
C16 C -0.1375(4) 0.5173(4) 0.1928(2) 0.0186(6) Uani 1 1 d .
C17 C -0.1192(5) 0.3365(5) 0.2037(3) 0.0254(8) Uani 1 1 d .
H17A H -0.2326 0.3055 0.2133 0.038 Uiso 1 1 calc R
H17B H -0.0622 0.2900 0.2540 0.038 Uiso 1 1 calc R
H17C H -0.0513 0.2988 0.1509 0.038 Uiso 1 1 calc R
C18 C -0.2539(4) 0.5780(5) 0.2725(3) 0.0248(8) Uani 1 1 d .
H18A H -0.2712 0.6935 0.2636 0.037 Uiso 1 1 calc R
H18B H -0.2008 0.5375 0.3246 0.037 Uiso 1 1 calc R
H18C H -0.3643 0.5418 0.2803 0.037 Uiso 1 1 calc R
C19 C -0.2184(5) 0.5826(5) 0.1114(3) 0.0266(8) Uani 1 1 d .
H19A H -0.3230 0.5384 0.1155 0.040 Uiso 1 1 calc R
H19B H -0.1381 0.5537 0.0596 0.040 Uiso 1 1 calc R
H19C H -0.2459 0.6977 0.1066 0.040 Uiso 1 1 calc R

loop_
_atom_site_aniso_label
_atom_site_aniso_U_11
_atom_site_aniso_U_22
_atom_site_aniso_U_33
_atom_site_aniso_U_23
_atom_site_aniso_U_13
_atom_site_aniso_U_12
Ir1 0.01320(6) 0.01357(6) 0.01190(6) -0.00116(4) -0.00296(4) -0.00256(4)
Cl1 0.0331(4) 0.0171(4) 0.0148(4) -0.0039(3) -0.0023(3) -0.0048(3)
N1 0.0172(13) 0.0188(14) 0.0185(14) 0.0011(11) -0.0076(11) -0.0057(10)
O1 0.0170(11) 0.0175(11) 0.0124(11) -0.0036(9) -0.0021(9) 0.0030(9)
O2 0.0222(12) 0.0201(12) 0.0156(11) -0.0020(9) -0.0019(9) -0.0064(9)
O3 0.0459(18) 0.0208(14) 0.0440(18) -0.0034(13) -0.0051(15) -0.0114(12)
P1 0.0126(4) 0.0142(4) 0.0117(4) -0.0017(3) -0.0027(3) -0.0010(3)
C1 0.0218(17) 0.0268(19) 0.0194(17) 0.0012(14) -0.0070(14) -0.0089(14)
C2 0.034(2) 0.034(2) 0.0215(19) 0.0044(15) -0.0156(16) -0.0108(16)
C3 0.031(2) 0.031(2) 0.028(2) 0.0092(16) -0.0171(17) -0.0028(16)
C4 0.0219(17) 0.029(2) 0.027(2) 0.0034(15) -0.0089(15) -0.0025(14)
C5 0.0151(15) 0.0197(16) 0.0223(17) 0.0024(13) -0.0041(13) -0.0073(12)
C6 0.0105(14) 0.0182(16) 0.0209(16) 0.0001(13) -0.0015(12) -0.0006(11)
C7 0.0149(15) 0.0162(16) 0.032(2) -0.0001(14) -0.0040(14) 0.0000(12)
C8 0.0191(16) 0.0190(17) 0.0273(19) -0.0090(14) -0.0015(14) 0.0024(13)
C9 0.0183(16) 0.0206(17) 0.0187(16) -0.0045(13) -0.0007(13) -0.0002(12)
C10 0.0151(14) 0.0153(15) 0.0171(15) -0.0018(12) -0.0019(12) -0.0006(11)
C11 0.0151(14) 0.0129(14) 0.0171(15) 0.0009(12) -0.0027(12) -0.0011(11)
C12 0.0214(16) 0.0138(15) 0.0173(16) -0.0008(12) -0.0034(13) -0.0023(12)
C13 0.032(2) 0.027(2) 0.036(2) 0.0101(17) -0.0105(17) -0.0143(16)
C14 0.0288(19) 0.0266(19) 0.0173(17) 0.0028(14) -0.0038(14) -0.0044(15)
C15 0.037(2) 0.0203(18) 0.0213(18) -0.0045(14) -0.0069(16) 0.0064(15)
C16 0.0140(14) 0.0263(18) 0.0154(15) -0.0038(13) -0.0026(12) -0.0022(12)
C17 0.0260(18) 0.031(2) 0.0234(18) -0.0019(15) -0.0079(15) -0.0133(15)
C18 0.0143(15) 0.037(2) 0.0243(18) -0.0082(16) -0.0013(13) -0.0061(14)
C19 0.0185(17) 0.038(2) 0.0260(19) -0.0056(16) -0.0109(15) -0.0024(15)

loop_
_atom_type_symbol
_atom_type_description
_atom_type_scat_dispersion_real
_atom_type_scat_dispersion_imag
_atom_type_scat_source
C C 0.0033 0.0016 'International Tables Vol C Tables 4.2.6.8 and 6.1.1.4'
H H 0.0000 0.0000 'International Tables Vol C Tables 4.2.6.8 and 6.1.1.4'
N N 0.0061 0.0033 'International Tables Vol C Tables 4.2.6.8 and 6.1.1.4'
O O 0.0106 0.0060 'International Tables Vol C Tables 4.2.6.8 and 6.1.1.4'
P P 0.1023 0.0942 'International Tables Vol C Tables 4.2.6.8 and 6.1.1.4'
Cl Cl 0.1484 0.1585 'International Tables Vol C Tables 4.2.6.8 and 6.1.1.4'
Ir Ir -1.4442 7.9887 'International Tables Vol C Tables 4.2.6.8 and 6.1.1.4'

loop_
_geom_angle_atom_site_label_1
_geom_angle_atom_site_label_2
_geom_angle_atom_site_label_3
_geom_angle
C11 Ir1 N1 78.49(12)
C11 Ir1 P1 81.54(10)
N1 Ir1 P1 159.85(8)
C11 Ir1 O2 98.00(11)
N1 Ir1 O2 84.10(10)
P1 Ir1 O2 101.37(7)
C11 Ir1 Cl1 174.42(10)
N1 Ir1 Cl1 96.78(8)
P1 Ir1 Cl1 103.02(3)
O2 Ir1 Cl1 84.34(7)
C11 Ir1 H1M 86.8(15)
N1 Ir1 H1M 90.7(16)
P1 Ir1 H1M 85.5(16)
O2 Ir1 H1M 172.1(16)
Cl1 Ir1 H1M 90.4(15)
C1 N1 C5 119.5(3)
C1 N1 Ir1 127.2(2)
C5 N1 Ir1 113.3(2)
C10 O1 P1 114.5(2)
Ir1 O2 H21 99.0
Ir1 O2 H22 99.4
H21 O2 H22 94.0
H31 O3 H32 94.0
O1 P1 C12 99.41(14)
O1 P1 C16 100.46(14)
C12 P1 C16 111.42(15)
O1 P1 Ir1 104.83(9)
C12 P1 Ir1 120.05(12)
C16 P1 Ir1 116.58(11)
N1 C1 C2 122.4(4)
N1 C1 H1 118.8
C2 C1 H1 118.8
C1 C2 C3 119.3(4)
C1 C2 H2 120.4
C3 C2 H2 120.4
C4 C3 C2 118.5(3)
C4 C3 H3 120.8
C2 C3 H3 120.8
C3 C4 C5 120.2(4)
C3 C4 H4 119.9
C5 C4 H4 119.9
N1 C5 C4 120.0(3)
N1 C5 C6 115.0(3)
C4 C5 C6 125.0(3)
C7 C6 C11 119.7(3)
C7 C6 C5 126.4(3)
C11 C6 C5 113.9(3)
C8 C7 C6 120.0(3)
C8 C7 H7 120.0
C6 C7 H7 120.0
C7 C8 C9 121.3(3)
C7 C8 H8 119.3
C9 C8 H8 119.3
C10 C9 C8 118.4(3)
C10 C9 H9 120.8
C8 C9 H9 120.8
C9 C10 O1 121.6(3)
C9 C10 C11 121.8(3)
O1 C10 C11 116.6(3)
C6 C11 C10 118.7(3)
C6 C11 Ir1 119.3(3)
C10 C11 Ir1 121.9(2)
C15 C12 C14 111.1(3)
C15 C12 C13 108.2(3)
C14 C12 C13 106.6(3)
C15 C12 P1 109.1(2)
C14 C12 P1 113.5(2)
C13 C12 P1 108.2(2)
C12 C13 H13A 109.5
C12 C13 H13B 109.5
H13A C13 H13B 109.5
C12 C13 H13C 109.5
H13A C13 H13C 109.5
H13B C13 H13C 109.5
C12 C14 H14A 109.5
C12 C14 H14B 109.5
H14A C14 H14B 109.5
C12 C14 H14C 109.5
H14A C14 H14C 109.5
H14B C14 H14C 109.5
C12 C15 H15A 109.5
C12 C15 H15B 109.5
H15A C15 H15B 109.5
C12 C15 H15C 109.5
H15A C15 H15C 109.5
H15B C15 H15C 109.5
C19 C16 C18 109.6(3)
C19 C16 C17 107.2(3)
C18 C16 C17 109.7(3)
C19 C16 P1 116.0(2)
C18 C16 P1 108.4(2)
C17 C16 P1 105.8(2)
C16 C17 H17A 109.5
C16 C17 H17B 109.5
H17A C17 H17B 109.5
C16 C17 H17C 109.5
H17A C17 H17C 109.5
H17B C17 H17C 109.5
C16 C18 H18A 109.5
C16 C18 H18B 109.5
H18A C18 H18B 109.5
C16 C18 H18C 109.5
H18A C18 H18C 109.5
H18B C18 H18C 109.5
C16 C19 H19A 109.5
C16 C19 H19B 109.5
H19A C19 H19B 109.5
C16 C19 H19C 109.5
H19A C19 H19C 109.5
H19B C19 H19C 109.5

loop_
_geom_bond_atom_site_label_1
_geom_bond_atom_site_label_2
_geom_bond_distance
Ir1 C11 1.955(3)
Ir1 N1 2.158(3)
Ir1 P1 2.2143(8)
Ir1 O2 2.266(2)
Ir1 Cl1 2.4806(9)
Ir1 H1M 1.62(4)
N1 C1 1.338(5)
N1 C5 1.369(5)
O1 C10 1.390(4)
O1 P1 1.666(2)
O2 H21 0.8500
O2 H22 0.8500
O3 H31 0.8500
O3 H32 0.8500
P1 C12 1.861(3)
P1 C16 1.884(4)
C1 C2 1.370(5)
C1 H1 0.9500
C2 C3 1.388(6)
C2 H2 0.9500
C3 C4 1.387(6)
C3 H3 0.9500
C4 C5 1.387(5)
C4 H4 0.9500
C5 C6 1.458(5)
C6 C7 1.399(5)
C6 C11 1.406(4)
C7 C8 1.382(5)
C7 H7 0.9500
C8 C9 1.402(5)
C8 H8 0.9500
C9 C10 1.378(5)
C9 H9 0.9500
C10 C11 1.408(5)
C12 C15 1.529(5)
C12 C14 1.540(5)
C12 C13 1.567(5)
C13 H13A 0.9800
C13 H13B 0.9800
C13 H13C 0.9800
C14 H14A 0.9800
C14 H14B 0.9800
C14 H14C 0.9800
C15 H15A 0.9800
C15 H15B 0.9800
C15 H15C 0.9800
C16 C19 1.525(5)
C16 C18 1.531(5)
C16 C17 1.539(5)
C17 H17A 0.9800
C17 H17B 0.9800
C17 H17C 0.9800
C18 H18A 0.9800
C18 H18B 0.9800
C18 H18C 0.9800
C19 H19A 0.9800
C19 H19B 0.9800
C19 H19C 0.9800

loop_
_geom_torsion_atom_site_label_1
_geom_torsion_atom_site_label_2
_geom_torsion_atom_site_label_3
_geom_torsion_atom_site_label_4
_geom_torsion
C11 Ir1 N1 C1 177.9(3)
P1 Ir1 N1 C1 170.2(2)
O2 Ir1 N1 C1 -82.7(3)
Cl1 Ir1 N1 C1 0.8(3)
C11 Ir1 N1 C5 -0.2(2)
P1 Ir1 N1 C5 -7.9(4)
O2 Ir1 N1 C5 99.2(2)
Cl1 Ir1 N1 C5 -177.2(2)
C10 O1 P1 C12 132.4(2)
C10 O1 P1 C16 -113.6(2)
C10 O1 P1 Ir1 7.8(2)
C11 Ir1 P1 O1 -5.39(13)
N1 Ir1 P1 O1 2.2(2)
O2 Ir1 P1 O1 -101.91(11)
Cl1 Ir1 P1 O1 171.34(9)
C11 Ir1 P1 C12 -115.79(16)
N1 Ir1 P1 C12 -108.2(3)
O2 Ir1 P1 C12 147.69(14)
Cl1 Ir1 P1 C12 60.94(13)
C11 Ir1 P1 C16 104.64(16)
N1 Ir1 P1 C16 112.2(3)
O2 Ir1 P1 C16 8.12(14)
Cl1 Ir1 P1 C16 -78.63(13)
C5 N1 C1 C2 1.1(5)
Ir1 N1 C1 C2 -176.8(3)
N1 C1 C2 C3 2.4(6)
C1 C2 C3 C4 -4.2(6)
C2 C3 C4 C5 2.7(6)
C1 N1 C5 C4 -2.7(5)
Ir1 N1 C5 C4 175.6(3)
C1 N1 C5 C6 -179.3(3)
Ir1 N1 C5 C6 -1.1(4)
C3 C4 C5 N1 0.7(6)
C3 C4 C5 C6 177.0(3)
N1 C5 C6 C7 -179.3(3)
C4 C5 C6 C7 4.3(6)
N1 C5 C6 C11 2.4(4)
C4 C5 C6 C11 -174.1(3)
C11 C6 C7 C8 3.7(5)
C5 C6 C7 C8 -174.6(3)
C6 C7 C8 C9 -0.6(5)
C7 C8 C9 C10 -1.0(5)
C8 C9 C10 O1 177.8(3)
C8 C9 C10 C11 -0.6(5)
P1 O1 C10 C9 175.3(3)
P1 O1 C10 C11 -6.3(4)
C7 C6 C11 C10 -5.2(5)
C5 C6 C11 C10 173.3(3)
C7 C6 C11 Ir1 178.8(2)
C5 C6 C11 Ir1 -2.7(4)
C9 C10 C11 C6 3.6(5)
O1 C10 C11 C6 -174.8(3)
C9 C10 C11 Ir1 179.5(3)
O1 C10 C11 Ir1 1.1(4)
N1 Ir1 C11 C6 1.6(3)
P1 Ir1 C11 C6 178.9(3)
O2 Ir1 C11 C6 -80.7(3)
Cl1 Ir1 C11 C6 33.8(11)
N1 Ir1 C11 C10 -174.3(3)
P1 Ir1 C11 C10 3.1(3)
O2 Ir1 C11 C10 103.5(3)
Cl1 Ir1 C11 C10 -142.0(8)
O1 P1 C12 C15 164.7(2)
C16 P1 C12 C15 59.5(3)
Ir1 P1 C12 C15 -82.0(3)
O1 P1 C12 C14 40.3(3)
C16 P1 C12 C14 -65.0(3)
Ir1 P1 C12 C14 153.6(2)
O1 P1 C12 C13 -77.8(3)
C16 P1 C12 C13 177.0(3)
Ir1 P1 C12 C13 35.5(3)
O1 P1 C16 C19 -70.0(3)
C12 P1 C16 C19 34.6(3)
Ir1 P1 C16 C19 177.5(2)
O1 P1 C16 C18 166.3(2)
C12 P1 C16 C18 -89.1(3)
Ir1 P1 C16 C18 53.8(3)
O1 P1 C16 C17 48.7(2)
C12 P1 C16 C17 153.2(2)
Ir1 P1 C16 C17 -63.9(2)
